data_4104363
loop_
_publ_author_name
'Jamie L. Manson'
'John A. Schlueter'
'Kylee A. Funk'
'Heather I. Southerland'
'Brendan Twamley'
'Tom Lancaster'
'Stephen J. Blundell'
'Peter J. Baker'
'Francis L. Pratt'
'John Singleton'
'Ross D. McDonald'
'Paul A. Goddard'
'Pinaki Sengupta'
'Cristain D. Batista'
'Letan Ding'
'Changhoon Lee'
'Myung-Hwan Whangbo'
'Isabel Franke'
'Susan Cox'
'Chris Baines'
'Derek Trial'

_publ_contact_author_address
;
Department of Chemistry and Biochemistry
Eastern Washington University
Cheney, WA 99004
USA
;
_publ_contact_author_email JManson@ewu.edu
_publ_contact_author_fax '(509) 359-6973'
_publ_contact_author_name 'Dr. Jamie L. Manson'
_publ_contact_author_phone '(509) 359-2878'
_publ_section_title
;
 Strong H...F Hydrogen Bonds as Synthons in Polymeric Quantum Magnets:
 Structural, Magnetic, and Theoretical Characterization of
 [Cu(HF~2~)(pyrazine)~2~]SbF~6~, [Cu~2~F(HF)HF~2~(pyrazine)~4~](SbF~6~)~2~
 and [CuAg(H~3~F~4~)(pyrazine)~5~](SbF~6~)~2~
;
_journal_name_full 'Journal of the American Chemical Society'
_journal_page_first 6733
_journal_page_last 6747
_journal_paper_doi 10.1021/ja808761d
_journal_volume 131
_journal_year 2009
_chemical_formula_moiety 'C8 H9 Cu F2 N4, F6 Sb'
_chemical_formula_sum 'C8 H9 Cu F8 N4 Sb'
_chemical_formula_weight 498.48
_chemical_name_common
; 
Copper(II) bifluoride pyrazine hexafluoroantimonate 
;
_space_group_IT_number 129
_symmetry_cell_setting tetragonal
_symmetry_space_group_name_Hall '-P 4a 2a'
_symmetry_space_group_name_H-M 'P 4/n m m :2'
_atom_sites_solution_hydrogens geom
_atom_sites_solution_primary direct
_atom_sites_solution_secondary difmap
_audit_creation_method 'manual editing of SHELXL-97 cif file'
_cell_angle_alpha 90.00
_cell_angle_beta 90.00
_cell_angle_gamma 90.00
_cell_formula_units_Z 2
_cell_length_a 9.7200(6)
_cell_length_b 9.7200(6)
_cell_length_c 6.9414(9)
_cell_measurement_reflns_used 7587
_cell_measurement_temperature 298(2)
_cell_measurement_theta_max 30.05
_cell_measurement_theta_min 2.93
_cell_volume 655.81(10)
_computing_cell_refinement 'SAINT+  v. 7.23a (Bruker, 2006)'
_computing_data_collection 'SMART v. 5.632 (Bruker, 2006)'
_computing_data_reduction 'SAINT+  v. 7.23a (Bruker, 2006)'
_computing_molecular_graphics 'XP, SHELXTL  v. 6.14 (Bruker, 2003)'
_computing_publication_material 'XCIF, SHELXTL, v. 6.14 (Bruker, 2003)'
_computing_structure_refinement 'XL, SHELXTL  v. 6.14 (Bruker, 2003)'
_computing_structure_solution 'XS, SHELXTL  v. 6.14 (Bruker, 2003)'
_diffrn_ambient_temperature 298(2)
_diffrn_detector_area_resol_mean 8.3
_diffrn_measured_fraction_theta_full 1.000
_diffrn_measured_fraction_theta_max 1.000
_diffrn_measurement_device_type 'Bruker/Siemens SMART APEX'
_diffrn_measurement_method '\w scans'
_diffrn_radiation_monochromator graphite
_diffrn_radiation_type MoK\a
_diffrn_radiation_wavelength 0.71073
_diffrn_reflns_av_R_equivalents 0.0227
_diffrn_reflns_av_sigmaI/netI 0.0087
_diffrn_reflns_limit_h_max 11
_diffrn_reflns_limit_h_min -11
_diffrn_reflns_limit_k_max 11
_diffrn_reflns_limit_k_min -11
_diffrn_reflns_limit_l_max 8
_diffrn_reflns_limit_l_min -8
_diffrn_reflns_number 6820
_diffrn_reflns_theta_full 25.24
_diffrn_reflns_theta_max 25.24
_diffrn_reflns_theta_min 2.93
_diffrn_source 'normal-focus sealed tube'
_exptl_absorpt_coefficient_mu 3.778
_exptl_absorpt_correction_T_max 0.9632
_exptl_absorpt_correction_T_min 0.6011
_exptl_absorpt_correction_type multi-scan
_exptl_absorpt_process_details 'SADABS-2007/4 (Bruker, 2007)'
_exptl_crystal_colour blue
_exptl_crystal_density_diffrn 2.524
_exptl_crystal_density_method 'not measured'
_exptl_crystal_description plate
_exptl_crystal_F_000 474
_exptl_crystal_size_max 0.15
_exptl_crystal_size_mid 0.14
_exptl_crystal_size_min 0.01
_refine_diff_density_max 0.311
_refine_diff_density_min -0.610
_refine_diff_density_rms 0.072
_refine_ls_extinction_method none
_refine_ls_goodness_of_fit_ref 1.083
_refine_ls_hydrogen_treatment constr
_refine_ls_matrix_type full
_refine_ls_number_parameters 36
_refine_ls_number_reflns 372
_refine_ls_number_restraints 0
_refine_ls_restrained_S_all 1.083
_refine_ls_R_factor_all 0.0185
_refine_ls_R_factor_gt 0.0182
_refine_ls_shift/su_max 0.015
_refine_ls_shift/su_mean 0.002
_refine_ls_structure_factor_coef Fsqd
_refine_ls_weighting_details 'calc w=1/[\s^2^(Fo^2^)+(0.0173P)^2^+1.6480P] where P=(Fo^2^+2Fc^2^)/3'
_refine_ls_weighting_scheme calc
_refine_ls_wR_factor_gt 0.0489
_refine_ls_wR_factor_ref 0.0491
_reflns_number_gt 368
_reflns_number_total 372
_reflns_threshold_expression I>2\s(I)
_cod_data_source_file ja808761d_si_004.cif
_cod_data_source_block 1a295K
_cod_original_sg_symbol_H-M 'P 4/n m m'
_cod_database_code 4104363

loop_
_symmetry_equiv_pos_as_xyz
'x, y, z'
'-x+1/2, -y+1/2, z'
'-y+1/2, x, z'
'y, -x+1/2, z'
'-x, y+1/2, -z'
'x+1/2, -y, -z'
'y+1/2, x+1/2, -z'
'-y, -x, -z'
'-x, -y, -z'
'x-1/2, y-1/2, -z'
'y-1/2, -x, -z'
'-y, x-1/2, -z'
'x, -y-1/2, z'
'-x-1/2, y, z'
'-y-1/2, -x-1/2, z'
'y, x, z'

loop_
_atom_site_label
_atom_site_type_symbol
_atom_site_fract_x
_atom_site_fract_y
_atom_site_fract_z
_atom_site_U_iso_or_equiv
_atom_site_adp_type
_atom_site_occupancy
_atom_site_symmetry_multiplicity
_atom_site_calc_flag
_atom_site_refinement_flags
Cu1 Cu 0.7500 0.2500 0.0000 0.0180(2) Uani 1 8 d S
F1 F 0.7500 0.2500 -0.3368(4) 0.0276(6) Uani 1 4 d S
H1 H 0.7500 0.2500 -0.5000 0.033 Uiso 1 8 d S
N1 N 0.6010(2) 0.1010(2) 0.0000 0.0216(6) Uani 1 2 d S
C1 C 0.5379(3) 0.0626(3) 0.1615(3) 0.0293(5) Uani 1 1 d .
H1A H 0.5621 0.1044 0.2771 0.035 Uiso 1 1 calc R
Sb1 Sb 0.2500 0.2500 0.54228(9) 0.0396(2) Uani 1 8 d S
F2 F 0.2500 0.2500 0.2724(8) 0.0651(17) Uani 1 8 d S
F3 F 0.2500 0.2500 0.8078(9) 0.082(2) Uani 1 8 d S
F4 F 0.4423(3) 0.2500 0.5376(5) 0.0691(9) Uani 1 2 d S

loop_
_atom_site_aniso_label
_atom_site_aniso_U_11
_atom_site_aniso_U_22
_atom_site_aniso_U_33
_atom_site_aniso_U_23
_atom_site_aniso_U_13
_atom_site_aniso_U_12
Cu1 0.0136(3) 0.0136(3) 0.0268(4) 0.000 0.000 0.000
F1 0.0302(16) 0.0289(15) 0.0238(14) 0.000 0.000 0.000
N1 0.0173(8) 0.0173(8) 0.0303(14) 0.0001(8) -0.0001(8) -0.0008(10)
C1 0.0314(14) 0.0310(13) 0.0254(11) -0.0037(11) 0.0003(11) -0.0098(11)
Sb1 0.0373(2) 0.0373(2) 0.0442(4) 0.000 0.000 0.000
F2 0.078(3) 0.078(3) 0.040(3) 0.000 0.000 0.000
F3 0.101(4) 0.101(4) 0.042(3) 0.000 0.000 0.000
F4 0.0393(15) 0.088(2) 0.080(2) 0.000 -0.0022(15) 0.000

loop_
_atom_type_symbol
_atom_type_description
_atom_type_scat_dispersion_real
_atom_type_scat_dispersion_imag
_atom_type_scat_source
C C 0.0033 0.0016 'International Tables Vol C Tables 4.2.6.8 and 6.1.1.4'
H H 0.0000 0.0000 'International Tables Vol C Tables 4.2.6.8 and 6.1.1.4'
N N 0.0061 0.0033 'International Tables Vol C Tables 4.2.6.8 and 6.1.1.4'
F F 0.0171 0.0103 'International Tables Vol C Tables 4.2.6.8 and 6.1.1.4'
Cu Cu 0.3201 1.2651 'International Tables Vol C Tables 4.2.6.8 and 6.1.1.4'
Sb Sb -0.5866 1.5461 'International Tables Vol C Tables 4.2.6.8 and 6.1.1.4'

loop_
_geom_angle_atom_site_label_1
_geom_angle_atom_site_label_2
_geom_angle_atom_site_label_3
_geom_angle
_geom_angle_site_symmetry_1
_geom_angle_site_symmetry_3
N1 Cu1 N1 180.0 . 2_655
N1 Cu1 F1 90.0 . .
N1 Cu1 F1 90.0 . 11_665
F1 Cu1 F1 180.0 . 11_665
Cu1 F1 H1 180.0 . .
C1 N1 C1 116.8(3) 7_545 .
C1 N1 Cu1 121.60(14) . .
N1 C1 C1 121.60(14) . 15_665
N1 C1 H1A 119.2 . .
C1 C1 H1A 119.2 15_665 .
F4 Sb1 F4 89.982(4) 2 4
F3 Sb1 F4 91.00(10) . .
F4 Sb1 F4 178.0(2) 2 .
F4 Sb1 F4 89.983(4) 4 .
F3 Sb1 F2 180.000(1) . .
F4 Sb1 F2 89.00(10) . .

loop_
_geom_bond_atom_site_label_1
_geom_bond_atom_site_label_2
_geom_bond_distance
_geom_bond_site_symmetry_2
Cu1 N1 2.049(3) .
Cu1 F1 2.338(3) .
F1 H1 1.133(3) .
N1 C1 1.331(3) .
C1 C1 1.381(5) 15_665
C1 H1A 0.9300 .
Sb1 F3 1.843(6) .
Sb1 F4 1.869(3) .
Sb1 F2 1.873(6) .

loop_
_geom_torsion_atom_site_label_1
_geom_torsion_atom_site_label_2
_geom_torsion_atom_site_label_3
_geom_torsion_atom_site_label_4
_geom_torsion
_geom_torsion_site_symmetry_1
_geom_torsion_site_symmetry_4
N1 Cu1 N1 C1 -81.40(14) 12_655 7_545
N1 Cu1 N1 C1 98.60(14) 11_665 7_545
F1 Cu1 N1 C1 8.60(14) . 7_545
F1 Cu1 N1 C1 -171.40(14) 11_665 7_545
N1 Cu1 N1 C1 98.60(14) 12_655 .
N1 Cu1 N1 C1 -81.40(14) 11_665 .
F1 Cu1 N1 C1 -171.40(14) . .
F1 Cu1 N1 C1 8.60(14) 11_665 .
C1 N1 C1 C1 0.0 7_545 15_665
Cu1 N1 C1 C1 180.0 . 15_665
